data_4072656
loop_
_publ_author_name
'Baber, R. Angharad'
'Haddow, Mairi F.'
'Middleton, Ann J.'
'Orpen, A. Guy'
'Pringle, Paul G.'
'Haynes, Anthony'
'Williams, Gary L.'
'Papp, Rainer'

_publ_section_title
;
 Ligand Stereoelectronic Effects in Complexes of Phospholanes,
 Phosphinanes, and Phosphepanes and Their Implications for
 Hydroformylation Catalysis
;
_journal_issue 3
_journal_name_full Organometallics
_journal_page_first 713
_journal_paper_doi 10.1021/om060912v
_journal_volume 26
_journal_year 2007
_chemical_formula_moiety 'C19 H38 Cl O P2 Rh'
_chemical_formula_sum 'C19 H38 Cl O P2 Rh'
_chemical_formula_weight 482.79
_chemical_name_systematic
; 
 ? 
;
_space_group_IT_number 14
_symmetry_cell_setting monoclinic
_symmetry_space_group_name_Hall '-P 2yn'
_symmetry_space_group_name_H-M 'P 1 21/n 1'
_atom_sites_solution_hydrogens geom
_atom_sites_solution_primary direct
_atom_sites_solution_secondary difmap
_audit_creation_method SHELXL-97
_cell_angle_alpha 90.00
_cell_angle_beta 97.722(2)
_cell_angle_gamma 90.00
_cell_formula_units_Z 2
_cell_length_a 9.0930(14)
_cell_length_b 13.206(2)
_cell_length_c 9.4945(14)
_cell_measurement_reflns_used 6659
_cell_measurement_temperature 173(2)
_cell_measurement_theta_max 27.478
_cell_measurement_theta_min 3.674
_cell_volume 1129.8(3)
_computing_cell_refinement 'Bruker SMART'
_computing_data_collection 'Bruker SMART'
_computing_data_reduction 'Bruker SAINT'
_computing_molecular_graphics 'Bruker SHELXTL'
_computing_publication_material 'Bruker SHELXTL'
_computing_structure_refinement 'SHELXL-97 (Sheldrick, 1997)'
_computing_structure_solution 'SHELXS-97 (Sheldrick, 1990)'
_diffrn_ambient_temperature 173(2)
_diffrn_detector_area_resol_mean 8.2
_diffrn_measured_fraction_theta_full 1.000
_diffrn_measured_fraction_theta_max 1.000
_diffrn_measurement_device_type 'CCD area detector'
_diffrn_measurement_method 'omega scans'
_diffrn_radiation_monochromator graphite
_diffrn_radiation_source 'fine-focus sealed tube'
_diffrn_radiation_type MoK\a
_diffrn_radiation_wavelength 0.71073
_diffrn_reflns_av_R_equivalents 0.0304
_diffrn_reflns_av_sigmaI/netI 0.0239
_diffrn_reflns_limit_h_max 11
_diffrn_reflns_limit_h_min -11
_diffrn_reflns_limit_k_max 17
_diffrn_reflns_limit_k_min -17
_diffrn_reflns_limit_l_max 12
_diffrn_reflns_limit_l_min -12
_diffrn_reflns_number 11705
_diffrn_reflns_theta_full 27.48
_diffrn_reflns_theta_max 27.48
_diffrn_reflns_theta_min 2.66
_diffrn_standards_decay_% 0
_diffrn_standards_number 0
_exptl_absorpt_coefficient_mu 1.020
_exptl_absorpt_correction_T_max 0.950000
_exptl_absorpt_correction_T_min 0.798056
_exptl_absorpt_correction_type multi-scan
_exptl_absorpt_process_details 'SADABS V2.10'
_exptl_crystal_colour yellow
_exptl_crystal_density_diffrn 1.419
_exptl_crystal_density_method 'not measured'
_exptl_crystal_description block
_exptl_crystal_F_000 504
_exptl_crystal_size_max 0.30
_exptl_crystal_size_mid 0.20
_exptl_crystal_size_min 0.05
_refine_diff_density_max 0.422
_refine_diff_density_min -0.280
_refine_diff_density_rms 0.055
_refine_ls_extinction_method none
_refine_ls_goodness_of_fit_ref 1.332
_refine_ls_hydrogen_treatment constr
_refine_ls_matrix_type full
_refine_ls_number_parameters 127
_refine_ls_number_reflns 2582
_refine_ls_number_restraints 0
_refine_ls_restrained_S_all 1.332
_refine_ls_R_factor_all 0.0285
_refine_ls_R_factor_gt 0.0226
_refine_ls_shift/su_max 0.021
_refine_ls_shift/su_mean 0.003
_refine_ls_structure_factor_coef Fsqd
_refine_ls_weighting_details 'calc w=1/[\s^2^(Fo^2^)+(0.0000P)^2^+0.4201P] where P=(Fo^2^+2Fc^2^)/3'
_refine_ls_weighting_scheme calc
_refine_ls_wR_factor_gt 0.0453
_refine_ls_wR_factor_ref 0.0464
_reflns_number_gt 2317
_reflns_number_total 2582
_reflns_threshold_expression >2sigma(I)
_cod_data_source_file om060912vsi20061106_014644.cif
_cod_data_source_block 5b6_yoshisad
_cod_original_sg_symbol_H-M P21/n
_cod_database_code 4072656

loop_
_symmetry_equiv_pos_as_xyz
'x, y, z'
'-x+1/2, y+1/2, -z+1/2'
'-x, -y, -z'
'x-1/2, -y-1/2, z-1/2'

loop_
_atom_site_label
_atom_site_type_symbol
_atom_site_fract_x
_atom_site_fract_y
_atom_site_fract_z
_atom_site_U_iso_or_equiv
_atom_site_adp_type
_atom_site_occupancy
_atom_site_symmetry_multiplicity
_atom_site_calc_flag
_atom_site_refinement_flags
_atom_site_disorder_assembly
_atom_site_disorder_group
Rh1 Rh 0.0000 0.0000 0.0000 0.01813(6) Uani 1 2 d S . .
P1 P 0.07914(5) 0.09856(3) 0.19981(5) 0.01762(10) Uani 1 1 d . A .
Cl1 Cl 0.0697(3) 0.13506(18) -0.1517(2) 0.0298(4) Uani 0.50 1 d P A 1
O1 O 0.0810(10) 0.1581(6) -0.1855(8) 0.0404(17) Uani 0.50 1 d P A 2
C1 C 0.0481(6) 0.0953(4) -0.1100(5) 0.0243(10) Uani 0.50 1 d P A 2
C2 C 0.2451(2) 0.17418(14) 0.18511(19) 0.0222(4) Uani 1 1 d . . .
H2A H 0.2281 0.2174 0.0993 0.027 Uiso 1 1 calc R A .
H2B H 0.2665 0.2188 0.2692 0.027 Uiso 1 1 calc R . .
C3 C 0.3779(2) 0.10323(15) 0.1755(2) 0.0263(4) Uani 1 1 d . A .
H3A H 0.3550 0.0588 0.0914 0.032 Uiso 1 1 calc R . .
H3B H 0.4658 0.1444 0.1618 0.032 Uiso 1 1 calc R . .
C4 C 0.4152(2) 0.03743(15) 0.3082(2) 0.0283(4) Uani 1 1 d . . .
H4A H 0.5032 -0.0045 0.2972 0.034 Uiso 1 1 calc R A .
H4B H 0.4416 0.0820 0.3916 0.034 Uiso 1 1 calc R . .
C5 C 0.2880(2) -0.03217(14) 0.3367(2) 0.0249(4) Uani 1 1 d . A .
H5A H 0.3209 -0.0737 0.4219 0.030 Uiso 1 1 calc R . .
H5B H 0.2642 -0.0787 0.2551 0.030 Uiso 1 1 calc R . .
C6 C 0.1473(2) 0.02618(13) 0.36012(18) 0.0219(4) Uani 1 1 d . . .
H6A H 0.1697 0.0728 0.4419 0.026 Uiso 1 1 calc R A .
H6B H 0.0699 -0.0219 0.3819 0.026 Uiso 1 1 calc R . .
C7 C -0.0665(2) 0.18538(14) 0.25022(19) 0.0222(4) Uani 1 1 d . . .
C8 C -0.0146(2) 0.24784(16) 0.3836(2) 0.0352(5) Uani 1 1 d . A .
H8A H -0.0940 0.2941 0.4024 0.053 Uiso 1 1 calc R . .
H8B H 0.0735 0.2871 0.3689 0.053 Uiso 1 1 calc R . .
H8C H 0.0098 0.2023 0.4649 0.053 Uiso 1 1 calc R . .
C9 C -0.2006(2) 0.12073(16) 0.2751(2) 0.0326(5) Uani 1 1 d . A .
H9A H -0.1709 0.0724 0.3520 0.049 Uiso 1 1 calc R . .
H9B H -0.2371 0.0838 0.1879 0.049 Uiso 1 1 calc R . .
H9C H -0.2794 0.1647 0.3014 0.049 Uiso 1 1 calc R . .
C10 C -0.1119(2) 0.25739(15) 0.1251(2) 0.0316(5) Uani 1 1 d . A .
H10A H -0.1923 0.3016 0.1472 0.047 Uiso 1 1 calc R . .
H10B H -0.1459 0.2178 0.0396 0.047 Uiso 1 1 calc R . .
H10C H -0.0264 0.2988 0.1085 0.047 Uiso 1 1 calc R . .

loop_
_atom_site_aniso_label
_atom_site_aniso_U_11
_atom_site_aniso_U_22
_atom_site_aniso_U_33
_atom_site_aniso_U_23
_atom_site_aniso_U_13
_atom_site_aniso_U_12
Rh1 0.01719(10) 0.02009(10) 0.01673(10) -0.00156(8) 0.00091(7) -0.00263(9)
P1 0.0161(2) 0.0192(2) 0.0170(2) -0.00112(18) 0.00043(16) -0.00075(18)
Cl1 0.0392(9) 0.0287(13) 0.0214(12) 0.0044(8) 0.0041(8) -0.0144(9)
O1 0.054(3) 0.037(4) 0.031(4) 0.012(2) 0.009(3) -0.021(2)
C1 0.026(2) 0.027(3) 0.020(3) -0.002(2) 0.0027(18) -0.008(2)
C2 0.0205(9) 0.0219(9) 0.0234(9) -0.0004(7) -0.0002(7) -0.0039(7)
C3 0.0183(9) 0.0299(10) 0.0307(10) 0.0010(8) 0.0034(8) -0.0024(8)
C4 0.0199(10) 0.0310(10) 0.0326(10) 0.0018(9) -0.0014(8) 0.0034(8)
C5 0.0237(10) 0.0233(9) 0.0267(10) 0.0027(7) 0.0000(8) 0.0044(7)
C6 0.0224(9) 0.0247(10) 0.0181(8) 0.0015(7) 0.0007(7) -0.0001(7)
C7 0.0197(9) 0.0249(9) 0.0218(9) -0.0012(7) 0.0017(7) 0.0023(7)
C8 0.0334(12) 0.0400(12) 0.0314(11) -0.0135(9) 0.0011(9) 0.0096(10)
C9 0.0222(10) 0.0343(11) 0.0430(12) 0.0017(9) 0.0103(9) 0.0036(8)
C10 0.0321(11) 0.0307(11) 0.0319(11) 0.0052(9) 0.0039(9) 0.0103(9)

loop_
_atom_type_symbol
_atom_type_description
_atom_type_scat_dispersion_real
_atom_type_scat_dispersion_imag
_atom_type_scat_source
C C 0.0033 0.0016 'International Tables Vol C Tables 4.2.6.8 and 6.1.1.4'
H H 0.0000 0.0000 'International Tables Vol C Tables 4.2.6.8 and 6.1.1.4'
O O 0.0106 0.0060 'International Tables Vol C Tables 4.2.6.8 and 6.1.1.4'
Cl Cl 0.1484 0.1585 'International Tables Vol C Tables 4.2.6.8 and 6.1.1.4'
P P 0.1023 0.0942 'International Tables Vol C Tables 4.2.6.8 and 6.1.1.4'
Rh Rh -1.1178 0.9187 'International Tables Vol C Tables 4.2.6.8 and 6.1.1.4'

loop_
_geom_angle_atom_site_label_1
_geom_angle_atom_site_label_2
_geom_angle_atom_site_label_3
_geom_angle
_geom_angle_site_symmetry_1
_geom_angle_site_symmetry_3
_geom_angle_publ_flag
C1 Rh1 P1 90.53(16) 3 3 ?
C1 Rh1 P1 89.47(16) . 3 ?
C1 Rh1 P1 89.47(16) 3 . ?
C1 Rh1 P1 90.53(16) . . ?
P1 Rh1 P1 180.0 3 . ?
C1 Rh1 Cl1 179.20(16) 3 . ?
C1 Rh1 Cl1 0.80(16) . . ?
P1 Rh1 Cl1 90.23(6) 3 . ?
P1 Rh1 Cl1 89.77(6) . . ?
C1 Rh1 Cl1 0.80(16) 3 3 ?
C1 Rh1 Cl1 179.20(16) . 3 ?
P1 Rh1 Cl1 89.77(6) 3 3 ?
P1 Rh1 Cl1 90.23(6) . 3 ?
Cl1 Rh1 Cl1 180.0 . 3 ?
C2 P1 C6 99.08(8) . . yes
C2 P1 C7 107.80(8) . . yes
C6 P1 C7 106.27(8) . . yes
C2 P1 Rh1 114.19(6) . . ?
C6 P1 Rh1 114.65(6) . . ?
C7 P1 Rh1 113.59(6) . . ?
O1 C1 Rh1 178.8(8) . . ?
C3 C2 P1 109.48(12) . . ?
C3 C2 H2A 109.8 . . ?
P1 C2 H2A 109.8 . . ?
C3 C2 H2B 109.8 . . ?
P1 C2 H2B 109.8 . . ?
H2A C2 H2B 108.2 . . ?
C4 C3 C2 112.66(16) . . ?
C4 C3 H3A 109.1 . . ?
C2 C3 H3A 109.1 . . ?
C4 C3 H3B 109.1 . . ?
C2 C3 H3B 109.1 . . ?
H3A C3 H3B 107.8 . . ?
C5 C4 C3 113.43(16) . . ?
C5 C4 H4A 108.9 . . ?
C3 C4 H4A 108.9 . . ?
C5 C4 H4B 108.9 . . ?
C3 C4 H4B 108.9 . . ?
H4A C4 H4B 107.7 . . ?
C4 C5 C6 112.88(16) . . ?
C4 C5 H5A 109.0 . . ?
C6 C5 H5A 109.0 . . ?
C4 C5 H5B 109.0 . . ?
C6 C5 H5B 109.0 . . ?
H5A C5 H5B 107.8 . . ?
C5 C6 P1 109.68(12) . . ?
C5 C6 H6A 109.7 . . ?
P1 C6 H6A 109.7 . . ?
C5 C6 H6B 109.7 . . ?
P1 C6 H6B 109.7 . . ?
H6A C6 H6B 108.2 . . ?
C9 C7 C8 109.59(16) . . ?
C9 C7 C10 109.15(16) . . ?
C8 C7 C10 109.11(16) . . ?
C9 C7 P1 107.74(13) . . ?
C8 C7 P1 113.17(13) . . ?
C10 C7 P1 108.00(13) . . ?
C7 C8 H8A 109.5 . . ?
C7 C8 H8B 109.5 . . ?
H8A C8 H8B 109.5 . . ?
C7 C8 H8C 109.5 . . ?
H8A C8 H8C 109.5 . . ?
H8B C8 H8C 109.5 . . ?
C7 C9 H9A 109.5 . . ?
C7 C9 H9B 109.5 . . ?
H9A C9 H9B 109.5 . . ?
C7 C9 H9C 109.5 . . ?
H9A C9 H9C 109.5 . . ?
H9B C9 H9C 109.5 . . ?
C7 C10 H10A 109.5 . . ?
C7 C10 H10B 109.5 . . ?
H10A C10 H10B 109.5 . . ?
C7 C10 H10C 109.5 . . ?
H10A C10 H10C 109.5 . . ?
H10B C10 H10C 109.5 . . ?

loop_
_geom_bond_atom_site_label_1
_geom_bond_atom_site_label_2
_geom_bond_distance
_geom_bond_site_symmetry_2
_geom_bond_publ_flag
Rh1 C1 1.729(5) 3 ?
Rh1 C1 1.729(5) . yes
Rh1 P1 2.3333(5) 3 ?
Rh1 P1 2.3333(5) . yes
Rh1 Cl1 2.429(2) . yes
Rh1 Cl1 2.429(2) 3 ?
P1 C2 1.8301(18) . yes
P1 C6 1.8332(17) . yes
P1 C7 1.8621(19) . yes
O1 C1 1.161(6) . ?
C2 C3 1.541(3) . ?
C2 H2A 0.9900 . ?
C2 H2B 0.9900 . ?
C3 C4 1.530(3) . ?
C3 H3A 0.9900 . ?
C3 H3B 0.9900 . ?
C4 C5 1.529(3) . ?
C4 H4A 0.9900 . ?
C4 H4B 0.9900 . ?
C5 C6 1.536(3) . ?
C5 H5A 0.9900 . ?
C5 H5B 0.9900 . ?
C6 H6A 0.9900 . ?
C6 H6B 0.9900 . ?
C7 C9 1.532(3) . ?
C7 C8 1.532(3) . ?
C7 C10 1.535(3) . ?
C8 H8A 0.9800 . ?
C8 H8B 0.9800 . ?
C8 H8C 0.9800 . ?
C9 H9A 0.9800 . ?
C9 H9B 0.9800 . ?
C9 H9C 0.9800 . ?
C10 H10A 0.9800 . ?
C10 H10B 0.9800 . ?
C10 H10C 0.9800 . ?

loop_
_geom_torsion_atom_site_label_1
_geom_torsion_atom_site_label_2
_geom_torsion_atom_site_label_3
_geom_torsion_atom_site_label_4
_geom_torsion
_geom_torsion_site_symmetry_1
C1 Rh1 P1 C2 142.65(19) 3
C1 Rh1 P1 C2 -37.35(19) .
Cl1 Rh1 P1 C2 -37.11(9) .
Cl1 Rh1 P1 C2 142.89(9) 3
C1 Rh1 P1 C6 29.29(19) 3
C1 Rh1 P1 C6 -150.71(19) .
Cl1 Rh1 P1 C6 -150.47(9) .
Cl1 Rh1 P1 C6 29.53(9) 3
C1 Rh1 P1 C7 -93.17(19) 3
C1 Rh1 P1 C7 86.83(19) .
Cl1 Rh1 P1 C7 87.07(9) .
Cl1 Rh1 P1 C7 -92.93(9) 3
C6 P1 C2 C3 57.48(14) .
C7 P1 C2 C3 167.92(12) .
Rh1 P1 C2 C3 -64.86(13) .
P1 C2 C3 C4 -62.09(18) .
C2 C3 C4 C5 60.6(2) .
C3 C4 C5 C6 -60.4(2) .
C4 C5 C6 P1 61.64(18) .
C2 P1 C6 C5 -57.32(14) .
C7 P1 C6 C5 -168.98(12) .
Rh1 P1 C6 C5 64.68(13) .
C2 P1 C7 C9 -175.16(13) .
C6 P1 C7 C9 -69.72(14) .
Rh1 P1 C7 C9 57.27(14) .
C2 P1 C7 C8 -53.84(16) .
C6 P1 C7 C8 51.60(16) .
Rh1 P1 C7 C8 178.59(12) .
C2 P1 C7 C10 67.06(14) .
C6 P1 C7 C10 172.50(13) .
Rh1 P1 C7 C10 -60.51(14) .
